data_7124588
loop_
_publ_author_name
'Wang, Nan-Nan'
'Hao, Wen-Juan'
'Zhang, Tian-Shu'
'Li, Guigen'
'Wu, Ya-Nan'
'Tu, Shu-Jiang'
'Jiang, Bo'

_publ_section_title
;
 Metal-free C(sp(3))-H functionalization: oxidative carbo-oxygenation of
 \a-diazo carbonyls via radical dediazotization.
;
_journal_issue 29
_journal_name_full 'Chemical communications (Cambridge, England)'
_journal_page_first 5144
_journal_page_last 5147
_journal_paper_doi 10.1039/c6cc00816j
_journal_volume 52
_journal_year 2016
_chemical_formula_sum 'C25 H22 N2 O4'
_chemical_formula_weight 414.45
_space_group_IT_number 14
_space_group_name_Hall '-P 2ybc'
_space_group_name_H-M_alt 'P 1 21/c 1'
_symmetry_cell_setting monoclinic
_symmetry_space_group_name_H-M 'P 1 21/c 1'
_atom_sites_solution_hydrogens geom
_atom_sites_solution_primary direct
_atom_sites_solution_secondary difmap
_audit_creation_method SHELXL-97
_audit_update_record
;
2016-01-25 deposited with the CCDC.
2016-03-14 downloaded from the CCDC.
;
_cell_angle_alpha 90.00
_cell_angle_beta 98.340(7)
_cell_angle_gamma 90.00
_cell_formula_units_Z 4
_cell_length_a 11.398(6)
_cell_length_b 11.272(5)
_cell_length_c 16.887(8)
_cell_measurement_reflns_used 1982
_cell_measurement_temperature 298(2)
_cell_measurement_theta_max 21.172
_cell_measurement_theta_min 2.438
_cell_volume 2146.7(18)
_computing_cell_refinement 'Bruker SMART'
_computing_data_collection 'Bruker SMART'
_computing_data_reduction 'Bruker SAINT'
_computing_molecular_graphics 'Bruker SHELXTL'
_computing_publication_material 'Bruker SHELXTL'
_computing_structure_refinement 'SHELXL-97 (Sheldrick, 1997)'
_computing_structure_solution 'SHELXS-97 (Sheldrick, 1990)'
_diffrn_ambient_temperature 298(2)
_diffrn_measured_fraction_theta_full 0.998
_diffrn_measured_fraction_theta_max 0.998
_diffrn_measurement_device_type 'CCD area detector'
_diffrn_measurement_method 'phi and omega scans'
_diffrn_radiation_monochromator graphite
_diffrn_radiation_source 'fine-focus sealed tube'
_diffrn_radiation_type MoK\a
_diffrn_radiation_wavelength 0.71073
_diffrn_reflns_av_R_equivalents 0.0450
_diffrn_reflns_av_sigmaI/netI 0.0574
_diffrn_reflns_limit_h_max 11
_diffrn_reflns_limit_h_min -13
_diffrn_reflns_limit_k_max 13
_diffrn_reflns_limit_k_min -12
_diffrn_reflns_limit_l_max 20
_diffrn_reflns_limit_l_min -16
_diffrn_reflns_number 10526
_diffrn_reflns_theta_full 25.02
_diffrn_reflns_theta_max 25.02
_diffrn_reflns_theta_min 2.44
_exptl_absorpt_coefficient_mu 0.088
_exptl_absorpt_correction_T_max 0.9658
_exptl_absorpt_correction_T_min 0.9591
_exptl_absorpt_correction_type multi-scan
_exptl_absorpt_process_details sadabs
_exptl_crystal_colour yellow
_exptl_crystal_density_diffrn 1.282
_exptl_crystal_density_method 'not measured'
_exptl_crystal_description block
_exptl_crystal_F_000 872
_exptl_crystal_size_max 0.48
_exptl_crystal_size_mid 0.42
_exptl_crystal_size_min 0.40
_refine_diff_density_max 0.156
_refine_diff_density_min -0.149
_refine_diff_density_rms 0.039
_refine_ls_extinction_method none
_refine_ls_goodness_of_fit_ref 1.014
_refine_ls_hydrogen_treatment mixed
_refine_ls_matrix_type full
_refine_ls_number_parameters 280
_refine_ls_number_reflns 3780
_refine_ls_number_restraints 0
_refine_ls_restrained_S_all 1.014
_refine_ls_R_factor_all 0.1179
_refine_ls_R_factor_gt 0.0468
_refine_ls_shift/su_max 0.000
_refine_ls_shift/su_mean 0.000
_refine_ls_structure_factor_coef Fsqd
_refine_ls_weighting_details 'calc w=1/[\s^2^(Fo^2^)+(0.0240P)^2^+0.5465P] where P=(Fo^2^+2Fc^2^)/3'
_refine_ls_weighting_scheme calc
_refine_ls_wR_factor_gt 0.0860
_refine_ls_wR_factor_ref 0.1049
_reflns_number_gt 1882
_reflns_number_total 3780
_reflns_threshold_expression >2sigma(I)
_cod_data_source_file c6cc00816j2.cif
_cod_data_source_block 150717f
_cod_depositor_comments
;
The following automatic conversions were performed:

data item '_symmetry_cell_setting' value 'Monoclinic' was changed to
'monoclinic' in accordance with the
/home/saulius/struct/COD-crude-data/automatic-downloads/DataCite-retrospective/RSC/depositions/lib/dictionaries/cif_core.dic
dictionary named 'cif_core.dic' version 2.4.2 last updated on
2011-04-26.

Automatic conversion script
Id: cif_fix_values 6909 2019-04-08 15:41:33Z antanas 
;
_cod_original_sg_symbol_H-M P2(1)/c
_cod_database_code 7124588

loop_
_symmetry_equiv_pos_as_xyz
'x, y, z'
'-x, y+1/2, -z+1/2'
'-x, -y, -z'
'x, -y-1/2, z-1/2'

loop_
_atom_site_label
_atom_site_type_symbol
_atom_site_fract_x
_atom_site_fract_y
_atom_site_fract_z
_atom_site_U_iso_or_equiv
_atom_site_adp_type
_atom_site_occupancy
_atom_site_symmetry_multiplicity
_atom_site_calc_flag
_atom_site_refinement_flags
N1 N 0.33108(16) 0.65408(19) 0.16565(12) 0.0595(6) Uani 1 1 d .
N2 N 0.32897(19) 0.83138(19) 0.37312(12) 0.0652(6) Uani 1 1 d .
O1 O 0.37778(13) 0.75089(14) 0.20933(9) 0.0590(5) Uani 1 1 d .
O2 O 0.14563(15) 0.65874(17) 0.20413(11) 0.0838(6) Uani 1 1 d .
O3 O 0.49292(15) 0.61437(17) 0.10394(10) 0.0797(6) Uani 1 1 d .
O4 O 0.59090(16) 0.57234(17) 0.30989(12) 0.0893(6) Uani 1 1 d .
C1 C 0.2142(2) 0.6178(2) 0.16429(15) 0.0587(7) Uani 1 1 d .
C2 C 0.3914(2) 0.5959(2) 0.11162(14) 0.0572(7) Uani 1 1 d .
C3 C 0.3044(2) 0.5102(2) 0.07234(14) 0.0529(6) Uani 1 1 d .
C4 C 0.2009(2) 0.5213(2) 0.10450(14) 0.0573(7) Uani 1 1 d .
C5 C 0.1066(3) 0.4500(3) 0.08010(18) 0.0906(10) Uani 1 1 d .
H5 H 0.0370 0.4563 0.1025 0.109 Uiso 1 1 calc R
C6 C 0.1173(3) 0.3679(3) 0.0211(2) 0.1116(12) Uani 1 1 d .
H6 H 0.0535 0.3189 0.0029 0.134 Uiso 1 1 calc R
C7 C 0.2206(3) 0.3575(3) -0.01120(17) 0.0910(10) Uani 1 1 d .
H7 H 0.2257 0.3011 -0.0508 0.109 Uiso 1 1 calc R
C8 C 0.3166(2) 0.4289(3) 0.01400(15) 0.0708(8) Uani 1 1 d .
H8 H 0.3867 0.4222 -0.0077 0.085 Uiso 1 1 calc R
C9 C 0.4394(2) 0.8196(2) 0.34154(15) 0.0671(7) Uani 1 1 d .
H9A H 0.5035 0.8115 0.3857 0.081 Uiso 1 1 calc R
H9B H 0.4534 0.8915 0.3127 0.081 Uiso 1 1 calc R
C10 C 0.4416(2) 0.7140(2) 0.28577(14) 0.0562(7) Uani 1 1 d .
H10 H 0.3972 0.6491 0.3062 0.067 Uiso 1 1 calc R
C11 C 0.5671(2) 0.6701(2) 0.28158(14) 0.0581(7) Uani 1 1 d .
C12 C 0.6584(2) 0.7432(2) 0.25140(13) 0.0509(6) Uani 1 1 d .
C13 C 0.7750(2) 0.7061(2) 0.26778(15) 0.0633(7) Uani 1 1 d .
H13 H 0.7933 0.6381 0.2983 0.076 Uiso 1 1 calc R
C14 C 0.8642(2) 0.7680(3) 0.23983(16) 0.0716(8) Uani 1 1 d .
H14 H 0.9420 0.7415 0.2521 0.086 Uiso 1 1 calc R
C15 C 0.8406(2) 0.8688(3) 0.19388(16) 0.0642(7) Uani 1 1 d .
C16 C 0.7244(2) 0.9052(2) 0.17752(14) 0.0624(7) Uani 1 1 d .
H16 H 0.7064 0.9728 0.1465 0.075 Uiso 1 1 calc R
C17 C 0.6339(2) 0.8445(2) 0.20571(14) 0.0595(7) Uani 1 1 d .
H17 H 0.5562 0.8717 0.1940 0.071 Uiso 1 1 calc R
C18 C 0.9385(2) 0.9369(3) 0.16363(18) 0.1014(11) Uani 1 1 d .
H18A H 0.9615 1.0024 0.1988 0.152 Uiso 1 1 calc R
H18B H 0.9110 0.9661 0.1108 0.152 Uiso 1 1 calc R
H18C H 1.0053 0.8856 0.1620 0.152 Uiso 1 1 calc R
C19 C 0.2994(2) 0.7489(2) 0.42758(15) 0.0616(7) Uani 1 1 d .
C20 C 0.3834(3) 0.6741(3) 0.46938(16) 0.0776(8) Uani 1 1 d .
H20 H 0.4611 0.6768 0.4586 0.093 Uiso 1 1 calc R
C21 C 0.3550(4) 0.5969(3) 0.52584(18) 0.0978(11) Uani 1 1 d .
H21 H 0.4136 0.5487 0.5532 0.117 Uiso 1 1 calc R
C22 C 0.2422(4) 0.5894(3) 0.5427(2) 0.1127(13) Uani 1 1 d .
H22 H 0.2232 0.5372 0.5815 0.135 Uiso 1 1 calc R
C23 C 0.1575(3) 0.6604(3) 0.5012(2) 0.1110(12) Uani 1 1 d .
H23 H 0.0796 0.6550 0.5114 0.133 Uiso 1 1 calc R
C24 C 0.1848(3) 0.7399(3) 0.44456(17) 0.0845(9) Uani 1 1 d .
H24 H 0.1257 0.7879 0.4176 0.101 Uiso 1 1 calc R
C25 C 0.2374(2) 0.9020(2) 0.32712(16) 0.0815(9) Uani 1 1 d .
H25A H 0.1813 0.8506 0.2961 0.122 Uiso 1 1 calc R
H25B H 0.2725 0.9537 0.2919 0.122 Uiso 1 1 calc R
H25C H 0.1977 0.9485 0.3628 0.122 Uiso 1 1 calc R

loop_
_atom_site_aniso_label
_atom_site_aniso_U_11
_atom_site_aniso_U_22
_atom_site_aniso_U_33
_atom_site_aniso_U_23
_atom_site_aniso_U_13
_atom_site_aniso_U_12
N1 0.0446(13) 0.0633(15) 0.0709(14) -0.0161(12) 0.0086(11) -0.0030(11)
N2 0.0709(15) 0.0595(15) 0.0668(15) -0.0038(12) 0.0152(12) 0.0090(13)
O1 0.0552(10) 0.0536(11) 0.0679(11) -0.0043(9) 0.0077(9) 0.0007(9)
O2 0.0587(12) 0.0985(15) 0.0996(15) -0.0170(12) 0.0296(11) 0.0036(11)
O3 0.0509(11) 0.0979(15) 0.0942(14) -0.0235(11) 0.0241(10) -0.0050(11)
O4 0.0790(14) 0.0661(14) 0.1249(17) 0.0338(12) 0.0216(12) 0.0136(11)
C1 0.0458(16) 0.068(2) 0.0621(18) 0.0047(15) 0.0066(13) 0.0044(14)
C2 0.0478(16) 0.0641(18) 0.0601(17) 0.0006(14) 0.0098(13) 0.0084(15)
C3 0.0518(16) 0.0597(17) 0.0453(15) 0.0017(13) 0.0001(12) 0.0025(13)
C4 0.0495(16) 0.0674(19) 0.0535(16) 0.0010(14) 0.0022(13) -0.0031(14)
C5 0.068(2) 0.116(3) 0.087(2) -0.019(2) 0.0118(17) -0.030(2)
C6 0.098(3) 0.131(3) 0.104(3) -0.034(2) 0.009(2) -0.050(2)
C7 0.105(3) 0.094(3) 0.071(2) -0.0242(18) 0.0016(19) -0.015(2)
C8 0.074(2) 0.081(2) 0.0550(17) -0.0047(16) 0.0034(14) 0.0030(17)
C9 0.0662(18) 0.0586(18) 0.0776(19) -0.0135(15) 0.0138(14) -0.0064(15)
C10 0.0573(16) 0.0525(17) 0.0594(17) -0.0035(13) 0.0107(13) -0.0012(13)
C11 0.0601(17) 0.0468(17) 0.0661(17) 0.0006(14) 0.0044(13) 0.0033(14)
C12 0.0465(15) 0.0455(15) 0.0600(16) -0.0017(13) 0.0050(12) 0.0028(13)
C13 0.0549(17) 0.0597(18) 0.0728(18) 0.0033(14) 0.0011(14) 0.0067(14)
C14 0.0466(16) 0.078(2) 0.088(2) -0.0047(18) 0.0028(14) 0.0049(16)
C15 0.0546(18) 0.070(2) 0.0704(18) -0.0068(15) 0.0157(14) 0.0003(15)
C16 0.0643(18) 0.0535(17) 0.0711(18) 0.0042(14) 0.0153(14) 0.0024(15)
C17 0.0507(16) 0.0553(17) 0.0719(18) 0.0016(15) 0.0072(13) 0.0070(14)
C18 0.073(2) 0.116(3) 0.123(3) 0.003(2) 0.0409(19) -0.014(2)
C19 0.080(2) 0.0561(18) 0.0504(16) -0.0103(14) 0.0138(15) 0.0098(16)
C20 0.087(2) 0.083(2) 0.0608(19) -0.0055(17) 0.0035(16) 0.0159(19)
C21 0.138(3) 0.094(3) 0.059(2) 0.0067(19) 0.005(2) 0.031(2)
C22 0.165(4) 0.096(3) 0.086(3) 0.026(2) 0.051(3) 0.032(3)
C23 0.122(3) 0.106(3) 0.119(3) 0.026(2) 0.065(2) 0.027(3)
C24 0.095(2) 0.079(2) 0.087(2) 0.0134(18) 0.0363(18) 0.0255(19)
C25 0.093(2) 0.066(2) 0.088(2) 0.0110(17) 0.0236(17) 0.0217(17)

loop_
_atom_type_symbol
_atom_type_description
_atom_type_scat_dispersion_real
_atom_type_scat_dispersion_imag
_atom_type_scat_source
C C 0.0033 0.0016 'International Tables Vol C Tables 4.2.6.8 and 6.1.1.4'
H H 0.0000 0.0000 'International Tables Vol C Tables 4.2.6.8 and 6.1.1.4'
N N 0.0061 0.0033 'International Tables Vol C Tables 4.2.6.8 and 6.1.1.4'
O O 0.0106 0.0060 'International Tables Vol C Tables 4.2.6.8 and 6.1.1.4'

loop_
_geom_angle_atom_site_label_1
_geom_angle_atom_site_label_2
_geom_angle_atom_site_label_3
_geom_angle
O1 N1 C2 122.46(19)
O1 N1 C1 122.4(2)
C2 N1 C1 114.6(2)
C19 N2 C9 119.6(2)
C19 N2 C25 120.0(2)
C9 N2 C25 116.9(2)
N1 O1 C10 110.75(17)
O2 C1 N1 125.5(3)
O2 C1 C4 131.1(2)
N1 C1 C4 103.4(2)
O3 C2 N1 124.6(2)
O3 C2 C3 131.4(2)
N1 C2 C3 104.0(2)
C8 C3 C4 121.9(2)
C8 C3 C2 129.3(2)
C4 C3 C2 108.9(2)
C5 C4 C3 120.9(3)
C5 C4 C1 130.0(3)
C3 C4 C1 109.1(2)
C4 C5 C6 117.9(3)
C4 C5 H5 121.1
C6 C5 H5 121.1
C7 C6 C5 121.1(3)
C7 C6 H6 119.5
C5 C6 H6 119.5
C6 C7 C8 121.1(3)
C6 C7 H7 119.5
C8 C7 H7 119.5
C3 C8 C7 117.2(3)
C3 C8 H8 121.4
C7 C8 H8 121.4
N2 C9 C10 113.2(2)
N2 C9 H9A 108.9
C10 C9 H9A 108.9
N2 C9 H9B 108.9
C10 C9 H9B 108.9
H9A C9 H9B 107.7
O1 C10 C9 106.01(19)
O1 C10 C11 113.90(19)
C9 C10 C11 112.5(2)
O1 C10 H10 108.1
C9 C10 H10 108.1
C11 C10 H10 108.1
O4 C11 C12 120.8(2)
O4 C11 C10 115.7(2)
C12 C11 C10 123.3(2)
C13 C12 C17 118.1(2)
C13 C12 C11 118.0(2)
C17 C12 C11 123.9(2)
C14 C13 C12 121.1(2)
C14 C13 H13 119.4
C12 C13 H13 119.4
C13 C14 C15 121.2(3)
C13 C14 H14 119.4
C15 C14 H14 119.4
C16 C15 C14 117.5(2)
C16 C15 C18 121.3(3)
C14 C15 C18 121.2(3)
C15 C16 C17 122.0(2)
C15 C16 H16 119.0
C17 C16 H16 119.0
C16 C17 C12 120.1(2)
C16 C17 H17 120.0
C12 C17 H17 120.0
C15 C18 H18A 109.5
C15 C18 H18B 109.5
H18A C18 H18B 109.5
C15 C18 H18C 109.5
H18A C18 H18C 109.5
H18B C18 H18C 109.5
C24 C19 N2 121.1(3)
C24 C19 C20 117.0(3)
N2 C19 C20 121.9(3)
C21 C20 C19 121.7(3)
C21 C20 H20 119.1
C19 C20 H20 119.1
C22 C21 C20 120.9(3)
C22 C21 H21 119.6
C20 C21 H21 119.6
C21 C22 C23 118.5(3)
C21 C22 H22 120.8
C23 C22 H22 120.8
C22 C23 C24 121.4(3)
C22 C23 H23 119.3
C24 C23 H23 119.3
C23 C24 C19 120.5(3)
C23 C24 H24 119.8
C19 C24 H24 119.8
N2 C25 H25A 109.5
N2 C25 H25B 109.5
H25A C25 H25B 109.5
N2 C25 H25C 109.5
H25A C25 H25C 109.5
H25B C25 H25C 109.5

loop_
_geom_bond_atom_site_label_1
_geom_bond_atom_site_label_2
_geom_bond_distance
N1 O1 1.380(2)
N1 C2 1.385(3)
N1 C1 1.390(3)
N2 C19 1.384(3)
N2 C9 1.443(3)
N2 C25 1.446(3)
O1 C10 1.448(3)
O2 C1 1.196(3)
O3 C2 1.201(3)
O4 C11 1.217(3)
C1 C4 1.477(3)
C2 C3 1.472(3)
C3 C8 1.367(3)
C3 C4 1.375(3)
C4 C5 1.357(3)
C5 C6 1.378(4)
C5 H5 0.9300
C6 C7 1.372(4)
C6 H6 0.9300
C7 C8 1.375(4)
C7 H7 0.9300
C8 H8 0.9300
C9 C10 1.521(3)
C9 H9A 0.9700
C9 H9B 0.9700
C10 C11 1.524(3)
C10 H10 0.9800
C11 C12 1.475(3)
C12 C13 1.382(3)
C12 C17 1.384(3)
C13 C14 1.372(3)
C13 H13 0.9300
C14 C15 1.380(3)
C14 H14 0.9300
C15 C16 1.376(3)
C15 C18 1.503(3)
C16 C17 1.380(3)
C16 H16 0.9300
C17 H17 0.9300
C18 H18A 0.9600
C18 H18B 0.9600
C18 H18C 0.9600
C19 C24 1.380(4)
C19 C20 1.389(3)
C20 C21 1.365(4)
C20 H20 0.9300
C21 C22 1.359(4)
C21 H21 0.9300
C22 C23 1.366(4)
C22 H22 0.9300
C23 C24 1.379(4)
C23 H23 0.9300
C24 H24 0.9300
C25 H25A 0.9600
C25 H25B 0.9600
C25 H25C 0.9600

loop_
_geom_torsion_atom_site_label_1
_geom_torsion_atom_site_label_2
_geom_torsion_atom_site_label_3
_geom_torsion_atom_site_label_4
_geom_torsion
C2 N1 O1 C10 -92.0(2)
C1 N1 O1 C10 97.0(2)
O1 N1 C1 O2 -6.0(4)
C2 N1 C1 O2 -177.6(3)
O1 N1 C1 C4 174.29(19)
C2 N1 C1 C4 2.7(3)
O1 N1 C2 O3 8.7(4)
C1 N1 C2 O3 -179.7(2)
O1 N1 C2 C3 -173.15(18)
C1 N1 C2 C3 -1.6(3)
O3 C2 C3 C8 -1.6(5)
N1 C2 C3 C8 -179.6(2)
O3 C2 C3 C4 177.6(3)
N1 C2 C3 C4 -0.4(3)
C8 C3 C4 C5 1.0(4)
C2 C3 C4 C5 -178.3(2)
C8 C3 C4 C1 -178.7(2)
C2 C3 C4 C1 2.0(3)
O2 C1 C4 C5 -2.1(5)
N1 C1 C4 C5 177.5(3)
O2 C1 C4 C3 177.6(3)
N1 C1 C4 C3 -2.8(3)
C3 C4 C5 C6 -1.2(4)
C1 C4 C5 C6 178.4(3)
C4 C5 C6 C7 0.9(5)
C5 C6 C7 C8 -0.3(6)
C4 C3 C8 C7 -0.4(4)
C2 C3 C8 C7 178.8(2)
C6 C7 C8 C3 0.0(4)
C19 N2 C9 C10 69.3(3)
C25 N2 C9 C10 -89.7(3)
N1 O1 C10 C9 -154.75(18)
N1 O1 C10 C11 81.0(2)
N2 C9 C10 O1 79.7(2)
N2 C9 C10 C11 -155.2(2)
O1 C10 C11 O4 -126.5(2)
C9 C10 C11 O4 112.9(3)
O1 C10 C11 C12 58.2(3)
C9 C10 C11 C12 -62.4(3)
O4 C11 C12 C13 -10.2(4)
C10 C11 C12 C13 164.8(2)
O4 C11 C12 C17 167.8(2)
C10 C11 C12 C17 -17.2(4)
C17 C12 C13 C14 0.2(4)
C11 C12 C13 C14 178.3(2)
C12 C13 C14 C15 -0.5(4)
C13 C14 C15 C16 0.3(4)
C13 C14 C15 C18 179.7(2)
C14 C15 C16 C17 0.2(4)
C18 C15 C16 C17 -179.2(2)
C15 C16 C17 C12 -0.5(4)
C13 C12 C17 C16 0.3(3)
C11 C12 C17 C16 -177.7(2)
C9 N2 C19 C24 -164.4(2)
C25 N2 C19 C24 -6.1(4)
C9 N2 C19 C20 17.6(4)
C25 N2 C19 C20 175.9(2)
C24 C19 C20 C21 -1.3(4)
N2 C19 C20 C21 176.8(3)
C19 C20 C21 C22 0.7(5)
C20 C21 C22 C23 0.6(6)
C21 C22 C23 C24 -1.3(6)
C22 C23 C24 C19 0.7(5)
N2 C19 C24 C23 -177.5(3)
C20 C19 C24 C23 0.5(4)
